data_4087926
loop_
_publ_author_name
'Yang, Chi'
'Wu, Wen-Di'
'Zhao, Liang'
'Wang, Mei-Xiang'

_publ_section_title
;
 Macrocyclic Aryl--Nickel(II) Complexes: Synthesis, Structure, and
 Reactivity Studies
;
_journal_issue 20
_journal_name_full Organometallics
_journal_page_first 5167
_journal_paper_doi 10.1021/acs.organomet.5b00733
_journal_volume 34
_journal_year 2015
_chemical_formula_moiety 'C25 H24 N7 Ni, Cl O4'
_chemical_formula_sum 'C25 H24 Cl N7 Ni O4'
_chemical_formula_weight 580.67
_space_group_IT_number 13
_space_group_name_Hall '-P 2yac'
_space_group_name_H-M_alt 'P 1 2/n 1'
_symmetry_cell_setting monoclinic
_symmetry_space_group_name_H-M 'P 1 2/n 1'
_atom_sites_solution_hydrogens geom
_atom_sites_solution_primary direct
_atom_sites_solution_secondary difmap
_audit_creation_method SHELXL-97
_cell_angle_alpha 90.00
_cell_angle_beta 108.36(3)
_cell_angle_gamma 90.00
_cell_formula_units_Z 4
_cell_length_a 13.884(3)
_cell_length_b 8.6037(17)
_cell_length_c 20.772(4)
_cell_measurement_reflns_used 7568
_cell_measurement_temperature 173(2)
_cell_measurement_theta_max 27.49
_cell_measurement_theta_min 2.37
_cell_volume 2355.0(9)
_computing_cell_refinement 'CrystalClear (Rigaku Inc., 2007)'
_computing_data_collection 'CrystalClear (Rigaku Inc., 2007)'
_computing_data_reduction 'CrystalClear (Rigaku Inc., 2007)'
_computing_molecular_graphics 'Olex2 ver 1.1'
_computing_publication_material 'SHELX97 (Sheldrick, 2008)'
_computing_structure_refinement 'Olex2 ver 1.1'
_computing_structure_solution 'SHELXS-97 (Sheldrick, 2008)'
_diffrn_ambient_temperature 173(2)
_diffrn_measured_fraction_theta_full 0.996
_diffrn_measured_fraction_theta_max 0.996
_diffrn_measurement_device_type 'Saturn724+ CCD'
_diffrn_measurement_method '\w scans at fixed \c = 45\%'
_diffrn_radiation_monochromator graphite
_diffrn_radiation_source 'sealed tube'
_diffrn_radiation_type MoK\a
_diffrn_radiation_wavelength 0.71073
_diffrn_reflns_av_R_equivalents 0.0655
_diffrn_reflns_av_sigmaI/netI 0.0628
_diffrn_reflns_limit_h_max 16
_diffrn_reflns_limit_h_min -12
_diffrn_reflns_limit_k_max 10
_diffrn_reflns_limit_k_min -10
_diffrn_reflns_limit_l_max 24
_diffrn_reflns_limit_l_min -24
_diffrn_reflns_number 13376
_diffrn_reflns_theta_full 25.00
_diffrn_reflns_theta_max 25.00
_diffrn_reflns_theta_min 2.84
_exptl_absorpt_coefficient_mu 0.988
_exptl_absorpt_correction_T_max 0.9340
_exptl_absorpt_correction_T_min 0.8500
_exptl_absorpt_correction_type multi-scan
_exptl_absorpt_process_details 'CrystalClear (Rigaku Inc., 2007)'
_exptl_crystal_colour orange
_exptl_crystal_density_diffrn 1.638
_exptl_crystal_density_method 'not measured'
_exptl_crystal_description plate
_exptl_crystal_F_000 1200
_exptl_crystal_size_max 0.17
_exptl_crystal_size_mid 0.14
_exptl_crystal_size_min 0.07
_refine_diff_density_max 0.607
_refine_diff_density_min -0.386
_refine_diff_density_rms 0.089
_refine_ls_extinction_method none
_refine_ls_goodness_of_fit_ref 1.231
_refine_ls_hydrogen_treatment constr
_refine_ls_matrix_type full
_refine_ls_number_parameters 347
_refine_ls_number_reflns 4136
_refine_ls_number_restraints 0
_refine_ls_restrained_S_all 1.231
_refine_ls_R_factor_all 0.0937
_refine_ls_R_factor_gt 0.0806
_refine_ls_shift/su_max 0.001
_refine_ls_shift/su_mean 0.000
_refine_ls_structure_factor_coef Fsqd
_refine_ls_weighting_details 'calc w=1/[\s^2^(Fo^2^)+(0.0566P)^2^+5.4918P] where P=(Fo^2^+2Fc^2^)/3'
_refine_ls_weighting_scheme calc
_refine_ls_wR_factor_gt 0.1732
_refine_ls_wR_factor_ref 0.1798
_reflns_number_gt 3623
_reflns_number_total 4136
_reflns_threshold_expression >2sigma(I)
_cod_data_source_file om5b00733_si_002.cif
_cod_data_source_block Compound2
_cod_original_cell_volume 2354.9(8)
_cod_original_sg_symbol_H-M P2/n
_cod_database_code 4087926

loop_
_symmetry_equiv_pos_as_xyz
'x, y, z'
'-x+1/2, y, -z+1/2'
'-x, -y, -z'
'x-1/2, -y, z-1/2'

loop_
_atom_site_label
_atom_site_type_symbol
_atom_site_fract_x
_atom_site_fract_y
_atom_site_fract_z
_atom_site_U_iso_or_equiv
_atom_site_adp_type
_atom_site_occupancy
_atom_site_symmetry_multiplicity
_atom_site_calc_flag
_atom_site_refinement_flags
Ni1 Ni 0.19517(5) 0.03529(8) 0.39869(4) 0.0308(2) Uani 1 1 d .
Cl1 Cl 0.31488(12) 0.38815(18) 0.62267(9) 0.0493(4) Uani 1 1 d .
O1 O 0.4125(4) 0.4220(9) 0.6646(4) 0.136(4) Uani 1 1 d .
O2 O 0.3033(4) 0.2260(5) 0.6177(3) 0.0735(16) Uani 1 1 d .
O3 O 0.2443(4) 0.4548(6) 0.6518(3) 0.0757(17) Uani 1 1 d .
O4 O 0.3032(9) 0.4500(9) 0.5598(4) 0.163(4) Uani 1 1 d .
N1 N 0.2701(3) 0.1706(6) 0.3600(2) 0.0382(11) Uani 1 1 d .
N2 N 0.3517(3) -0.0500(6) 0.3343(2) 0.0371(11) Uani 1 1 d .
N3 N 0.3135(3) -0.0892(5) 0.4358(2) 0.0347(11) Uani 1 1 d .
N4 N 0.2667(4) -0.1204(5) 0.5344(2) 0.0377(11) Uani 1 1 d .
N5 N 0.1201(3) -0.0958(5) 0.4388(2) 0.0339(10) Uani 1 1 d .
N6 N -0.0227(3) -0.0741(6) 0.3400(3) 0.0433(13) Uani 1 1 d .
N7 N 0.1818(4) 0.3841(6) 0.3835(3) 0.0451(13) Uani 1 1 d .
C1 C 0.2612(4) 0.3285(7) 0.3626(3) 0.0387(13) Uani 1 1 d .
C2 C 0.3250(5) 0.4279(8) 0.3425(3) 0.0506(17) Uani 1 1 d .
H2 H 0.3216 0.5370 0.3486 0.061 Uiso 1 1 calc R
C3 C 0.3923(5) 0.3674(8) 0.3140(3) 0.0521(17) Uani 1 1 d .
H3 H 0.4354 0.4350 0.2994 0.062 Uiso 1 1 calc R
C4 C 0.3991(4) 0.2096(8) 0.3062(3) 0.0473(16) Uani 1 1 d .
H4 H 0.4428 0.1674 0.2835 0.057 Uiso 1 1 calc R
C5 C 0.3401(4) 0.1132(7) 0.3326(3) 0.0362(13) Uani 1 1 d .
C6 C 0.3988(5) -0.1179(8) 0.2866(3) 0.0519(17) Uani 1 1 d .
H6A H 0.4716 -0.0943 0.3018 0.078 Uiso 1 1 calc R
H6B H 0.3672 -0.0739 0.2413 0.078 Uiso 1 1 calc R
H6C H 0.3891 -0.2308 0.2849 0.078 Uiso 1 1 calc R
C7 C 0.3776(4) -0.1203(7) 0.3991(3) 0.0383(13) Uani 1 1 d .
C8 C 0.4642(4) -0.2086(8) 0.4251(3) 0.0477(16) Uani 1 1 d .
H8 H 0.5074 -0.2299 0.3986 0.057 Uiso 1 1 calc R
C9 C 0.4867(5) -0.2651(9) 0.4900(4) 0.0568(19) Uani 1 1 d .
H9 H 0.5465 -0.3251 0.5088 0.068 Uiso 1 1 calc R
C10 C 0.4238(5) -0.2358(8) 0.5279(3) 0.0486(16) Uani 1 1 d .
H10 H 0.4398 -0.2743 0.5729 0.058 Uiso 1 1 calc R
C11 C 0.3363(4) -0.1491(6) 0.4995(3) 0.0359(13) Uani 1 1 d .
C12 C 0.3044(5) -0.1341(7) 0.6091(3) 0.0472(16) Uani 1 1 d .
H12A H 0.3109 -0.2442 0.6218 0.071 Uiso 1 1 calc R
H12B H 0.2566 -0.0837 0.6284 0.071 Uiso 1 1 calc R
H12C H 0.3709 -0.0836 0.6265 0.071 Uiso 1 1 calc R
C13 C 0.1632(4) -0.1510(6) 0.5027(3) 0.0351(13) Uani 1 1 d .
C14 C 0.1090(5) -0.2411(7) 0.5357(3) 0.0481(16) Uani 1 1 d .
H14 H 0.1402 -0.2777 0.5806 0.058 Uiso 1 1 calc R
C15 C 0.0101(5) -0.2750(8) 0.5015(4) 0.0557(18) Uani 1 1 d .
H15 H -0.0280 -0.3367 0.5227 0.067 Uiso 1 1 calc R
C16 C -0.0353(5) -0.2210(8) 0.4367(3) 0.0512(17) Uani 1 1 d .
H16 H -0.1043 -0.2444 0.4133 0.061 Uiso 1 1 calc R
C17 C 0.0212(4) -0.1318(7) 0.4058(3) 0.0358(13) Uani 1 1 d .
C18 C -0.1148(4) -0.1521(9) 0.2977(3) 0.0535(18) Uani 1 1 d .
H18A H -0.1072 -0.2648 0.3045 0.080 Uiso 1 1 calc R
H18B H -0.1255 -0.1275 0.2499 0.080 Uiso 1 1 calc R
H18C H -0.1732 -0.1163 0.3106 0.080 Uiso 1 1 calc R
C19 C -0.0133(4) 0.0880(8) 0.3305(3) 0.0411(14) Uani 1 1 d .
C20 C -0.0997(4) 0.1720(9) 0.2928(3) 0.0487(17) Uani 1 1 d .
H20 H -0.1619 0.1213 0.2701 0.058 Uiso 1 1 calc R
C21 C -0.0898(6) 0.3317(9) 0.2904(4) 0.060(2) Uani 1 1 d .
H21 H -0.1468 0.3921 0.2660 0.072 Uiso 1 1 calc R
C22 C 0.0010(5) 0.4055(8) 0.3226(3) 0.0527(18) Uani 1 1 d .
H22 H 0.0060 0.5157 0.3226 0.063 Uiso 1 1 calc R
C23 C 0.0853(5) 0.3137(7) 0.3553(3) 0.0416(14) Uani 1 1 d .
C24 C 0.0787(4) 0.1566(6) 0.3596(3) 0.0273(11) Uani 1 1 d .
C25 C 0.1843(6) 0.5495(7) 0.4019(4) 0.063(2) Uani 1 1 d .
H25A H 0.1774 0.6134 0.3617 0.095 Uiso 1 1 calc R
H25B H 0.2489 0.5731 0.4367 0.095 Uiso 1 1 calc R
H25C H 0.1282 0.5721 0.4197 0.095 Uiso 1 1 calc R

loop_
_atom_site_aniso_label
_atom_site_aniso_U_11
_atom_site_aniso_U_22
_atom_site_aniso_U_33
_atom_site_aniso_U_23
_atom_site_aniso_U_13
_atom_site_aniso_U_12
Ni1 0.0301(4) 0.0320(4) 0.0312(4) 0.0004(3) 0.0108(3) 0.0004(3)
Cl1 0.0478(9) 0.0390(8) 0.0666(11) -0.0017(8) 0.0262(8) -0.0044(7)
O1 0.044(3) 0.156(7) 0.210(9) -0.121(6) 0.043(4) -0.035(4)
O2 0.075(3) 0.037(3) 0.120(5) -0.009(3) 0.046(3) -0.005(2)
O3 0.055(3) 0.068(3) 0.119(5) -0.027(3) 0.049(3) 0.000(3)
O4 0.305(13) 0.116(6) 0.102(6) 0.052(5) 0.112(8) 0.065(7)
N1 0.039(3) 0.042(3) 0.035(3) 0.002(2) 0.012(2) 0.002(2)
N2 0.033(2) 0.049(3) 0.032(3) -0.005(2) 0.014(2) 0.000(2)
N3 0.033(2) 0.035(3) 0.034(3) -0.002(2) 0.007(2) -0.006(2)
N4 0.048(3) 0.036(3) 0.027(2) 0.000(2) 0.009(2) 0.002(2)
N5 0.040(3) 0.030(2) 0.036(3) 0.003(2) 0.018(2) 0.001(2)
N6 0.028(2) 0.060(3) 0.042(3) -0.007(3) 0.012(2) -0.004(2)
N7 0.065(3) 0.027(2) 0.046(3) 0.000(2) 0.021(3) 0.003(3)
C1 0.046(3) 0.033(3) 0.035(3) -0.001(3) 0.011(3) -0.004(3)
C2 0.064(4) 0.041(4) 0.042(4) 0.005(3) 0.010(3) -0.018(3)
C3 0.046(4) 0.061(4) 0.046(4) 0.007(3) 0.009(3) -0.024(3)
C4 0.037(3) 0.069(5) 0.034(3) 0.002(3) 0.009(3) -0.014(3)
C5 0.033(3) 0.045(3) 0.029(3) -0.001(3) 0.007(2) 0.000(3)
C6 0.052(4) 0.063(4) 0.050(4) -0.002(3) 0.029(3) 0.010(3)
C7 0.031(3) 0.042(3) 0.040(3) -0.002(3) 0.007(3) -0.004(3)
C8 0.032(3) 0.057(4) 0.051(4) -0.005(3) 0.009(3) 0.008(3)
C9 0.036(3) 0.069(5) 0.056(5) 0.008(4) 0.000(3) 0.021(3)
C10 0.053(4) 0.052(4) 0.033(3) 0.006(3) 0.003(3) 0.006(3)
C11 0.039(3) 0.031(3) 0.033(3) -0.001(3) 0.005(3) -0.003(3)
C12 0.071(4) 0.039(3) 0.027(3) 0.002(3) 0.009(3) 0.004(3)
C13 0.047(3) 0.028(3) 0.033(3) -0.001(2) 0.016(3) 0.002(3)
C14 0.066(4) 0.045(4) 0.039(4) 0.000(3) 0.025(3) -0.006(3)
C15 0.064(4) 0.062(5) 0.055(4) -0.002(4) 0.039(4) -0.015(4)
C16 0.043(3) 0.065(5) 0.050(4) 0.002(3) 0.022(3) -0.010(3)
C17 0.035(3) 0.041(3) 0.037(3) -0.004(3) 0.018(3) -0.002(3)
C18 0.029(3) 0.080(5) 0.049(4) -0.010(4) 0.008(3) -0.005(3)
C19 0.039(3) 0.054(4) 0.036(3) 0.004(3) 0.019(3) 0.012(3)
C20 0.033(3) 0.079(5) 0.037(3) 0.012(3) 0.015(3) 0.021(3)
C21 0.062(5) 0.073(5) 0.050(4) 0.022(4) 0.026(4) 0.037(4)
C22 0.067(5) 0.046(4) 0.051(4) 0.015(3) 0.027(4) 0.028(4)
C23 0.050(4) 0.048(4) 0.033(3) 0.006(3) 0.022(3) 0.010(3)
C24 0.027(3) 0.034(3) 0.025(3) 0.001(2) 0.014(2) 0.004(2)
C25 0.089(6) 0.033(3) 0.072(5) -0.010(3) 0.030(4) 0.000(4)

loop_
_atom_type_symbol
_atom_type_description
_atom_type_scat_dispersion_real
_atom_type_scat_dispersion_imag
_atom_type_scat_source
C C 0.0033 0.0016 'International Tables Vol C Tables 4.2.6.8 and 6.1.1.4'
H H 0.0000 0.0000 'International Tables Vol C Tables 4.2.6.8 and 6.1.1.4'
N N 0.0061 0.0033 'International Tables Vol C Tables 4.2.6.8 and 6.1.1.4'
O O 0.0106 0.0060 'International Tables Vol C Tables 4.2.6.8 and 6.1.1.4'
Cl Cl 0.1484 0.1585 'International Tables Vol C Tables 4.2.6.8 and 6.1.1.4'
Ni Ni 0.3393 1.1124 'International Tables Vol C Tables 4.2.6.8 and 6.1.1.4'

loop_
_geom_angle_atom_site_label_1
_geom_angle_atom_site_label_2
_geom_angle_atom_site_label_3
_geom_angle
C24 Ni1 N5 90.2(2)
C24 Ni1 N1 89.3(2)
N5 Ni1 N1 178.6(2)
C24 Ni1 N3 178.3(2)
N5 Ni1 N3 90.62(19)
N1 Ni1 N3 89.93(19)
O4 Cl1 O1 108.3(6)
O4 Cl1 O2 109.8(5)
O1 Cl1 O2 108.7(4)
O4 Cl1 O3 111.0(5)
O1 Cl1 O3 108.4(4)
O2 Cl1 O3 110.7(3)
C5 N1 C1 117.4(5)
C5 N1 Ni1 120.8(4)
C1 N1 Ni1 121.7(4)
C5 N2 C7 116.2(5)
C5 N2 C6 116.7(5)
C7 N2 C6 115.9(5)
C11 N3 C7 118.3(5)
C11 N3 Ni1 120.8(4)
C7 N3 Ni1 120.9(4)
C11 N4 C13 119.7(4)
C11 N4 C12 117.1(5)
C13 N4 C12 116.7(5)
C13 N5 C17 118.4(5)
C13 N5 Ni1 120.2(4)
C17 N5 Ni1 121.3(4)
C17 N6 C19 116.9(5)
C17 N6 C18 116.8(5)
C19 N6 C18 117.9(5)
C1 N7 C23 117.6(5)
C1 N7 C25 117.2(5)
C23 N7 C25 117.5(5)
N1 C1 C2 121.8(6)
N1 C1 N7 116.3(5)
C2 C1 N7 121.8(6)
C3 C2 C1 119.1(6)
C3 C2 H2 120.4
C1 C2 H2 120.4
C2 C3 C4 120.8(6)
C2 C3 H3 119.6
C4 C3 H3 119.6
C3 C4 C5 118.1(6)
C3 C4 H4 120.9
C5 C4 H4 120.9
N1 C5 C4 122.2(6)
N1 C5 N2 116.1(5)
C4 C5 N2 121.7(5)
N2 C6 H6A 109.5
N2 C6 H6B 109.5
H6A C6 H6B 109.5
N2 C6 H6C 109.5
H6A C6 H6C 109.5
H6B C6 H6C 109.5
N3 C7 C8 121.9(5)
N3 C7 N2 115.5(5)
C8 C7 N2 122.5(5)
C9 C8 C7 118.7(6)
C9 C8 H8 120.7
C7 C8 H8 120.7
C10 C9 C8 120.6(6)
C10 C9 H9 119.7
C8 C9 H9 119.7
C9 C10 C11 119.0(6)
C9 C10 H10 120.5
C11 C10 H10 120.5
N3 C11 C10 121.4(5)
N3 C11 N4 116.7(5)
C10 C11 N4 121.9(5)
N4 C12 H12A 109.5
N4 C12 H12B 109.5
H12A C12 H12B 109.5
N4 C12 H12C 109.5
H12A C12 H12C 109.5
H12B C12 H12C 109.5
N5 C13 C14 122.1(6)
N5 C13 N4 117.6(5)
C14 C13 N4 120.2(5)
C15 C14 C13 118.2(6)
C15 C14 H14 120.9
C13 C14 H14 120.9
C14 C15 C16 120.8(6)
C14 C15 H15 119.6
C16 C15 H15 119.6
C15 C16 C17 119.2(6)
C15 C16 H16 120.4
C17 C16 H16 120.4
N5 C17 C16 121.2(6)
N5 C17 N6 118.1(5)
C16 C17 N6 120.7(5)
N6 C18 H18A 109.5
N6 C18 H18B 109.5
H18A C18 H18B 109.5
N6 C18 H18C 109.5
H18A C18 H18C 109.5
H18B C18 H18C 109.5
C24 C19 C20 122.6(6)
C24 C19 N6 118.5(5)
C20 C19 N6 118.8(6)
C21 C20 C19 116.9(6)
C21 C20 H20 121.5
C19 C20 H20 121.5
C22 C21 C20 121.7(6)
C22 C21 H21 119.2
C20 C21 H21 119.2
C21 C22 C23 118.1(6)
C21 C22 H22 120.9
C23 C22 H22 120.9
C24 C23 C22 122.1(6)
C24 C23 N7 118.1(5)
C22 C23 N7 119.8(6)
C23 C24 C19 118.3(5)
C23 C24 Ni1 120.9(4)
C19 C24 Ni1 120.6(4)
N7 C25 H25A 109.5
N7 C25 H25B 109.5
H25A C25 H25B 109.5
N7 C25 H25C 109.5
H25A C25 H25C 109.5
H25B C25 H25C 109.5

loop_
_geom_bond_atom_site_label_1
_geom_bond_atom_site_label_2
_geom_bond_distance
Ni1 C24 1.881(5)
Ni1 N5 1.897(4)
Ni1 N1 1.900(5)
Ni1 N3 1.908(5)
Cl1 O4 1.372(7)
Cl1 O1 1.391(6)
Cl1 O2 1.405(5)
Cl1 O3 1.424(5)
N1 C5 1.366(7)
N1 C1 1.367(7)
N2 C5 1.412(7)
N2 C7 1.415(7)
N2 C6 1.469(7)
N3 C11 1.361(7)
N3 C7 1.369(7)
N4 C11 1.401(7)
N4 C13 1.403(7)
N4 C12 1.477(7)
N5 C13 1.360(7)
N5 C17 1.363(7)
N6 C17 1.401(7)
N6 C19 1.420(8)
N6 C18 1.465(7)
N7 C1 1.391(7)
N7 C23 1.418(8)
N7 C25 1.471(7)
C1 C2 1.386(8)
C2 C3 1.358(9)
C2 H2 0.9500
C3 C4 1.374(9)
C3 H3 0.9500
C4 C5 1.393(8)
C4 H4 0.9500
C6 H6A 0.9800
C6 H6B 0.9800
C6 H6C 0.9800
C7 C8 1.380(8)
C8 C9 1.373(9)
C8 H8 0.9500
C9 C10 1.371(9)
C9 H9 0.9500
C10 C11 1.389(8)
C10 H10 0.9500
C12 H12A 0.9800
C12 H12B 0.9800
C12 H12C 0.9800
C13 C14 1.400(8)
C14 C15 1.365(9)
C14 H14 0.9500
C15 C16 1.375(9)
C15 H15 0.9500
C16 C17 1.390(8)
C16 H16 0.9500
C18 H18A 0.9800
C18 H18B 0.9800
C18 H18C 0.9800
C19 C24 1.364(8)
C19 C20 1.407(8)
C20 C21 1.383(10)
C20 H20 0.9500
C21 C22 1.382(10)
C21 H21 0.9500
C22 C23 1.397(8)
C22 H22 0.9500
C23 C24 1.360(8)
C25 H25A 0.9800
C25 H25B 0.9800
C25 H25C 0.9800

loop_
_geom_torsion_atom_site_label_1
_geom_torsion_atom_site_label_2
_geom_torsion_atom_site_label_3
_geom_torsion_atom_site_label_4
_geom_torsion
C24 Ni1 N1 C5 -139.7(4)
N5 Ni1 N1 C5 151(8)
N3 Ni1 N1 C5 38.8(4)
C24 Ni1 N1 C1 44.8(5)
N5 Ni1 N1 C1 -24(9)
N3 Ni1 N1 C1 -136.7(5)
C24 Ni1 N3 C11 -158(7)
N5 Ni1 N3 C11 -39.2(4)
N1 Ni1 N3 C11 139.5(4)
C24 Ni1 N3 C7 22(7)
N5 Ni1 N3 C7 141.0(4)
N1 Ni1 N3 C7 -40.4(4)
C24 Ni1 N5 C13 -140.7(4)
N1 Ni1 N5 C13 -72(8)
N3 Ni1 N5 C13 40.8(4)
C24 Ni1 N5 C17 36.6(4)
N1 Ni1 N5 C17 106(8)
N3 Ni1 N5 C17 -141.9(4)
C5 N1 C1 C2 -4.3(8)
Ni1 N1 C1 C2 171.4(5)
C5 N1 C1 N7 172.9(5)
Ni1 N1 C1 N7 -11.4(7)
C23 N7 C1 N1 -45.1(7)
C25 N7 C1 N1 166.1(5)
C23 N7 C1 C2 132.1(6)
C25 N7 C1 C2 -16.7(9)
N1 C1 C2 C3 5.8(10)
N7 C1 C2 C3 -171.2(6)
C1 C2 C3 C4 -1.2(10)
C2 C3 C4 C5 -4.4(9)
C1 N1 C5 C4 -1.7(8)
Ni1 N1 C5 C4 -177.5(4)
C1 N1 C5 N2 176.4(5)
Ni1 N1 C5 N2 0.7(7)
C3 C4 C5 N1 6.0(9)
C3 C4 C5 N2 -172.0(5)
C7 N2 C5 N1 -57.3(6)
C6 N2 C5 N1 160.2(5)
C7 N2 C5 C4 120.8(6)
C6 N2 C5 C4 -21.7(8)
C11 N3 C7 C8 -0.5(8)
Ni1 N3 C7 C8 179.3(4)
C11 N3 C7 N2 -177.7(5)
Ni1 N3 C7 N2 2.1(7)
C5 N2 C7 N3 55.5(7)
C6 N2 C7 N3 -161.7(5)
C5 N2 C7 C8 -121.7(6)
C6 N2 C7 C8 21.1(8)
N3 C7 C8 C9 -0.7(9)
N2 C7 C8 C9 176.3(6)
C7 C8 C9 C10 0.7(10)
C8 C9 C10 C11 0.5(11)
C7 N3 C11 C10 1.9(8)
Ni1 N3 C11 C10 -178.0(4)
C7 N3 C11 N4 -177.4(5)
Ni1 N3 C11 N4 2.8(7)
C9 C10 C11 N3 -1.9(9)
C9 C10 C11 N4 177.3(6)
C13 N4 C11 N3 50.1(7)
C12 N4 C11 N3 -159.2(5)
C13 N4 C11 C10 -129.1(6)
C12 N4 C11 C10 21.6(8)
C17 N5 C13 C14 -0.9(8)
Ni1 N5 C13 C14 176.5(4)
C17 N5 C13 N4 176.4(5)
Ni1 N5 C13 N4 -6.3(7)
C11 N4 C13 N5 -48.4(7)
C12 N4 C13 N5 160.7(5)
C11 N4 C13 C14 128.9(6)
C12 N4 C13 C14 -22.0(8)
N5 C13 C14 C15 0.7(9)
N4 C13 C14 C15 -176.5(6)
C13 C14 C15 C16 -0.5(10)
C14 C15 C16 C17 0.5(10)
C13 N5 C17 C16 0.9(8)
Ni1 N5 C17 C16 -176.5(5)
C13 N5 C17 N6 179.8(5)
Ni1 N5 C17 N6 2.4(7)
C15 C16 C17 N5 -0.7(9)
C15 C16 C17 N6 -179.6(6)
C19 N6 C17 N5 -51.7(7)
C18 N6 C17 N5 160.7(5)
C19 N6 C17 C16 127.3(6)
C18 N6 C17 C16 -20.4(8)
C17 N6 C19 C24 45.0(7)
C18 N6 C19 C24 -167.7(5)
C17 N6 C19 C20 -133.7(5)
C18 N6 C19 C20 13.6(8)
C24 C19 C20 C21 -4.9(9)
N6 C19 C20 C21 173.8(5)
C19 C20 C21 C22 1.0(9)
C20 C21 C22 C23 3.2(10)
C21 C22 C23 C24 -4.0(9)
C21 C22 C23 N7 174.3(6)
C1 N7 C23 C24 53.7(7)
C25 N7 C23 C24 -157.6(6)
C1 N7 C23 C22 -124.6(6)
C25 N7 C23 C22 24.0(8)
C22 C23 C24 C19 0.4(8)
N7 C23 C24 C19 -177.9(5)
C22 C23 C24 Ni1 175.9(4)
N7 C23 C24 Ni1 -2.5(7)
C20 C19 C24 C23 4.2(8)
N6 C19 C24 C23 -174.5(5)
C20 C19 C24 Ni1 -171.3(4)
N6 C19 C24 Ni1 10.0(7)
N5 Ni1 C24 C23 142.0(4)
N1 Ni1 C24 C23 -36.7(4)
N3 Ni1 C24 C23 -99(7)
N5 Ni1 C24 C19 -42.7(4)
N1 Ni1 C24 C19 138.7(4)
N3 Ni1 C24 C19 76(7)
